data_4320172
loop_
_publ_author_name
'Stefan Reinartz'
'Mu-Hyun Baik'
'Peter S. White'
'Maurice Brookhart'
'Joseph L. Templeton'

_publ_section_title
;
 Synthesis, Structure, and Electronic Properties of Monomeric and Dimeric
 Trispyrazolylborate Platinum(II) Hydride Complexes
;
_journal_name_full 'Inorganic Chemistry'
_journal_page_first 4726
_journal_page_last 4732
_journal_paper_doi 10.1021/ic010099q
_journal_volume 40
_journal_year 2001
_chemical_formula_moiety 'Pt B2 C51 H46 F24 N6 O '
_chemical_formula_sum 'C51 H46 B2 F24 N6 O Pt'
_chemical_formula_weight 1431.62
_chemical_name_systematic ?
_space_group_IT_number 2
_symmetry_cell_setting triclinic
_symmetry_space_group_name_Hall '-P 1'
_symmetry_space_group_name_H-M 'P -1'
_cell_angle_alpha 96.278(1)
_cell_angle_beta 106.327(1)
_cell_angle_gamma 102.242(1)
_cell_formula_units_Z 2
_cell_length_a 13.0550(6)
_cell_length_b 13.0718(6)
_cell_length_c 18.3242(8)
_cell_measurement_reflns_used 6085
_cell_measurement_temperature 193
_cell_measurement_theta_max 25.00
_cell_measurement_theta_min 2.50
_cell_volume 2884.7(2)
_computing_cell_refinement 'Bruker SAINT'
_computing_data_collection 'Bruker SMART'
_computing_data_reduction 'Bruker SAINT/NRCVAX DATRD2'
_computing_molecular_graphics NRCVAX
_computing_publication_material 'NRCVAX TABLES Jan 94 Version'
_computing_structure_refinement 'NRCVAX LSTSQ'
_computing_structure_solution 'NRCVAX SOLVER'
_diffrn_ambient_temperature 193
_diffrn_measurement_device 'Bruker SMART'
_diffrn_measurement_method 'Omega scan'
_diffrn_radiation_monochromator graphite
_diffrn_radiation_source 'xray tube'
_diffrn_radiation_type 'Molybdenum K\a'
_diffrn_radiation_wavelength 0.71073
_diffrn_reflns_av_R_equivalents 0.039
_diffrn_reflns_limit_h_max 14
_diffrn_reflns_limit_h_min -15
_diffrn_reflns_limit_k_max 15
_diffrn_reflns_limit_k_min 0
_diffrn_reflns_limit_l_max 21
_diffrn_reflns_limit_l_min -21
_diffrn_reflns_number 27750
_diffrn_reflns_theta_max 25.00
_diffrn_reflns_theta_min 0.00
_exptl_absorpt_coefficient_mu 2.54
_exptl_absorpt_correction_T_max 1.0000
_exptl_absorpt_correction_T_min 1.0000
_exptl_absorpt_correction_type none
_exptl_crystal_density_diffrn 1.648
_exptl_crystal_F_000 1410.77
_exptl_crystal_size_max 0.25
_exptl_crystal_size_mid 0.20
_exptl_crystal_size_min 0.10
_refine_diff_density_max 1.71
_refine_diff_density_min -1.47
_refine_ls_extinction_coef 0.8489(702)
_refine_ls_extinction_method Larson
_refine_ls_goodness_of_fit_obs 1.74
_refine_ls_matrix_type full
_refine_ls_number_parameters 767
_refine_ls_number_reflns 8842
_refine_ls_R_factor_all 0.045
_refine_ls_R_factor_obs 0.039
_refine_ls_shift/esd_max 0.000
_refine_ls_structure_factor_coef F
_refine_ls_weighting_details 'w = 1/(\s^2^(F)+0.0002F^2^)'
_refine_ls_weighting_scheme calc
_refine_ls_wR_factor_all 0.046
_refine_ls_wR_factor_obs 0.045
_reflns_number_observed 8842
_reflns_number_total 10104
_reflns_observed_criterion 'Inet > 2.5\s(Inet)'
_cod_data_source_file ic010099q_1.cif
_cod_data_source_block c00043
_cod_depositor_comments
;
The following automatic conversions were performed:

'_symmetry_cell_setting' value 'Triclinic' changed to 'triclinic'
according to the built-in table from CIF Core dictionary named
'cif_core.dic' version 2.4.1 from 2010-06-29.

Automatic conversion script
Id: cif_fix_values 1646 2011-03-28 12:23:43Z adriana 

The following automatic conversions were performed:

'_refine_ls_weighting_scheme' value '1/(\s^2^(F)+0.0002F^2^)' was
changed to 'calc'. New tag '_refine_ls_weighting_details' was
created. The value of the new tag was set to 'w =
1/(\s^2^(F)+0.0002F^2^)'.

Automatic conversion script
Id: cif_fix_values 3143 2015-03-26 13:38:13Z robertas 
;
_cod_original_cell_volume 2884.74(23)
_cod_original_formula_sum 'Pt B2 C51 H46 F24 N6 O '
_cod_database_code 4320172

loop_
_symmetry_equiv_pos_as_xyz
x,y,z
-x,-y,-z

loop_
_atom_site_aniso_label
_atom_site_aniso_U_11
_atom_site_aniso_U_22
_atom_site_aniso_U_33
_atom_site_aniso_U_12
_atom_site_aniso_U_13
_atom_site_aniso_U_23
_atom_site_aniso_type_symbol
Pt1 0.02640(13) 0.02661(13) 0.02076(11) 0.01031(8) 0.01029(8) 0.00099(7) Pt
B10 0.022(3) 0.028(3) 0.023(3) 0.005(3) 0.0085(23) -0.0018(22) B
N11 0.0260(23) 0.0230(23) 0.0254(22) 0.0075(19) 0.0114(17) -0.0022(16) N
N12 0.0266(23) 0.0220(22) 0.0239(22) 0.0051(18) 0.0113(17) -0.0026(16) N
C13 0.026(3) 0.032(3) 0.034(3) 0.0038(24) 0.0140(23) -0.0046(22) C
C14 0.034(3) 0.032(3) 0.047(3) 0.013(3) 0.017(3) -0.0041(24) C
C15 0.031(3) 0.031(3) 0.035(3) 0.011(3) 0.0115(23) 0.0008(22) C
C16 0.045(4) 0.052(4) 0.030(3) 0.014(3) 0.019(3) -0.008(3) C
C17 0.063(4) 0.060(4) 0.052(4) 0.044(4) 0.020(3) 0.017(3) C
N21 0.0268(24) 0.0261(23) 0.0262(23) 0.0092(19) 0.0140(18) 0.0033(17) N
N22 0.0228(23) 0.0237(23) 0.0289(23) 0.0057(19) 0.0083(18) -0.0026(17) N
C23 0.023(3) 0.028(3) 0.043(3) 0.0051(24) 0.0092(23) -0.0047(23) C
C24 0.020(3) 0.032(3) 0.053(4) 0.0050(24) 0.014(3) -0.0005(25) C
C25 0.032(3) 0.023(3) 0.047(3) 0.0087(24) 0.024(3) 0.0061(23) C
C26 0.030(3) 0.062(4) 0.040(4) 0.006(3) 0.000(3) -0.009(3) C
C27 0.045(4) 0.052(4) 0.057(4) 0.010(3) 0.035(3) 0.013(3) C
N31 0.033(3) 0.029(3) 0.039(3) 0.0085(22) 0.0147(20) 0.0046(19) N
N32 0.0247(24) 0.0240(23) 0.0270(22) 0.0058(19) 0.0100(17) 0.0035(17) N
C33 0.027(3) 0.033(3) 0.029(3) 0.0000(24) 0.0090(22) 0.0048(22) C
C34 0.039(4) 0.026(3) 0.050(4) -0.004(3) 0.015(3) 0.0011(25) C
C35 0.051(4) 0.024(3) 0.046(4) 0.004(3) 0.022(3) 0.0047(24) C
C36 0.023(3) 0.042(4) 0.058(4) -0.002(3) 0.006(3) 0.012(3) C
C37 0.068(5) 0.029(4) 0.078(5) 0.015(3) 0.029(4) 0.007(3) C
B40 0.024(3) 0.023(3) 0.020(3) 0.0054(24) 0.0070(22) -0.0015(21) B
C41 0.026(3) 0.021(3) 0.027(3) 0.0074(22) 0.0093(21) 0.0021(19) C
C42 0.029(3) 0.024(3) 0.024(3) 0.0075(23) 0.0096(21) -0.0004(19) C
C43 0.026(3) 0.025(3) 0.033(3) 0.0045(23) 0.0114(22) 0.0047(21) C
C44 0.031(3) 0.033(3) 0.038(3) 0.014(3) 0.0220(24) 0.0075(23) C
C45 0.035(3) 0.030(3) 0.028(3) 0.0102(25) 0.0153(23) 0.0013(21) C
C46 0.030(3) 0.025(3) 0.023(3) 0.0043(23) 0.0075(21) -0.0005(19) C
C47 0.027(3) 0.037(3) 0.047(4) 0.011(3) 0.013(3) 0.002(3) C
C48 0.047(4) 0.056(4) 0.036(3) 0.018(3) 0.021(3) -0.001(3) C
C51 0.0153(25) 0.023(3) 0.0230(25) 0.0059(20) 0.0055(19) -0.0015(19) C
C52 0.0163(25) 0.027(3) 0.0192(24) 0.0038(21) 0.0052(18) 0.0022(19) C
C53 0.018(3) 0.023(3) 0.026(3) 0.0061(21) 0.0079(20) -0.0035(19) C
C54 0.022(3) 0.024(3) 0.035(3) 0.0049(22) 0.0036(21) 0.0009(21) C
C55 0.021(3) 0.030(3) 0.027(3) 0.0033(23) 0.0023(21) 0.0039(21) C
C56 0.022(3) 0.029(3) 0.0194(25) 0.0008(22) 0.0032(19) -0.0042(19) C
C57 0.037(3) 0.028(3) 0.027(3) 0.006(3) 0.0056(23) -0.0055(22) C
C58 0.049(4) 0.035(4) 0.028(3) 0.003(3) 0.005(3) 0.0072(23) C
C61 0.025(3) 0.0145(25) 0.023(3) 0.0000(21) 0.0062(20) -0.0020(18) C
C62 0.020(3) 0.020(3) 0.028(3) 0.0033(21) 0.0054(20) -0.0004(19) C
C63 0.025(3) 0.023(3) 0.033(3) 0.0011(22) 0.0133(22) -0.0008(21) C
C64 0.033(3) 0.025(3) 0.024(3) 0.0017(23) 0.0084(21) 0.0069(20) C
C65 0.023(3) 0.020(3) 0.028(3) 0.0014(21) 0.0016(20) 0.0008(19) C
C66 0.023(3) 0.021(3) 0.025(3) 0.0034(22) 0.0068(20) -0.0047(19) C
C67 0.039(3) 0.047(4) 0.038(3) 0.012(3) 0.019(3) 0.013(3) C
C68 0.030(3) 0.026(3) 0.043(3) 0.0074(25) 0.0084(25) 0.0067(23) C
C71 0.025(3) 0.024(3) 0.0207(25) 0.0036(22) 0.0107(20) -0.0015(19) C
C72 0.026(3) 0.025(3) 0.024(3) 0.0044(22) 0.0096(21) -0.0018(20) C
C73 0.028(3) 0.035(3) 0.027(3) 0.0066(24) 0.0098(22) -0.0005(22) C
C74 0.026(3) 0.033(3) 0.028(3) -0.0035(24) 0.0068(22) -0.0039(22) C
C75 0.033(3) 0.024(3) 0.023(3) -0.0006(23) 0.0096(22) -0.0016(20) C
C76 0.028(3) 0.027(3) 0.027(3) 0.0076(23) 0.0097(21) 0.0019(20) C
C77 0.029(3) 0.053(4) 0.039(3) 0.011(3) 0.006(3) -0.003(3) C
C78 0.047(4) 0.029(3) 0.032(3) 0.004(3) 0.006(3) 0.0001(23) C
F41 0.0312(19) 0.0645(24) 0.0423(20) 0.0097(17) 0.0021(15) -0.0122(17) F
F42 0.0364(20) 0.0542(23) 0.077(3) 0.0259(18) 0.0041(18) -0.0031(19) F
F43 0.0359(21) 0.0535(24) 0.077(3) -0.0037(17) 0.0203(18) 0.0105(19) F
F44 0.059(3) 0.110(4) 0.056(3) 0.0146(24) 0.0350(21) -0.0274(23) F
F45 0.077(3) 0.090(3) 0.0276(19) 0.0387(24) 0.0074(18) -0.0063(18) F
F46 0.118(4) 0.0404(23) 0.0521(24) 0.0106(23) 0.0310(24) -0.0120(17) F
F51 0.182(5) 0.0485(25) 0.0261(21) 0.034(3) 0.0103(25) -0.0069(17) F
F52 0.109(4) 0.123(4) 0.059(3) -0.065(3) 0.039(3) -0.053(3) F
F53 0.143(5) 0.176(5) 0.066(3) 0.130(5) -0.031(3) -0.069(3) F
F54 0.245(7) 0.064(3) 0.049(3) -0.056(4) -0.016(3) 0.0294(23) F
F55 0.062(3) 0.264(7) 0.102(4) 0.068(4) 0.030(3) 0.131(5) F
F56 0.157(5) 0.124(4) 0.061(3) 0.072(4) 0.061(3) 0.053(3) F
F61 0.0545(25) 0.119(4) 0.069(3) 0.0501(25) 0.0420(21) 0.0395(25) F
F62 0.064(3) 0.134(4) 0.098(4) -0.011(3) 0.050(3) -0.071(3) F
F63 0.102(4) 0.085(3) 0.126(4) 0.052(3) 0.094(3) 0.068(3) F
F64 0.0463(20) 0.0488(21) 0.0340(19) 0.0182(17) -0.0028(15) 0.0093(15) F
F65 0.0467(21) 0.0236(18) 0.0615(23) 0.0122(15) 0.0006(17) 0.0035(15) F
F66 0.0352(20) 0.0582(23) 0.0703(25) 0.0229(17) 0.0214(17) 0.0272(19) F
F71 0.075(3) 0.125(4) 0.061(3) 0.071(3) 0.0172(22) -0.0014(25) F
F72 0.078(3) 0.149(5) 0.095(4) 0.076(3) 0.042(3) 0.070(3) F
F73 0.044(3) 0.064(3) 0.217(7) 0.0205(23) -0.052(3) -0.039(3) F
F74 0.105(3) 0.0368(20) 0.0386(21) 0.0190(20) 0.0223(20) -0.0043(15) F
F75 0.068(3) 0.0326(21) 0.104(3) -0.0122(20) 0.0351(24) 0.0028(20) F
F76 0.076(3) 0.0304(19) 0.0584(24) 0.0158(18) -0.0079(20) 0.0001(16) F
C81 0.113(7) 0.117(8) 0.058(5) 0.049(6) 0.044(5) 0.038(5) C
C82 0.069(5) 0.105(7) 0.059(5) 0.036(5) 0.019(4) 0.031(4) C
O83 0.047(3) 0.057(3) 0.0441(24) 0.0255(21) 0.0204(20) 0.0158(20) O
C84 0.063(5) 0.117(7) 0.063(5) 0.045(5) 0.041(4) 0.025(5) C
C85 0.084(5) 0.055(4) 0.056(4) 0.034(4) 0.041(4) 0.013(3) C

loop_
_atom_site_label
_atom_site_fract_x
_atom_site_fract_y
_atom_site_fract_z
_atom_site_U_iso_or_equiv
_atom_site_thermal_displace_type
_atom_site_calc_flag
_atom_site_refinement_flags
_atom_site_type_symbol
Pt1 0.551181(16) 0.549487(15) 0.068670(10) 0.02366(11) Uij ? . Pt
B10 0.6293(5) 0.5526(5) 0.2534(3) 0.025(3) Uij ? . B
N11 0.5165(3) 0.6351(3) 0.15215(22) 0.0244(22) Uij ? . N
N12 0.5526(3) 0.6232(3) 0.22819(22) 0.0241(22) Uij ? . N
C13 0.5137(4) 0.6878(4) 0.2708(3) 0.031(3) Uij ? . C
C14 0.4528(5) 0.7412(4) 0.2212(3) 0.037(3) Uij ? . C
C15 0.4563(4) 0.7062(4) 0.1479(3) 0.032(3) Uij ? . C
C16 0.5377(5) 0.6943(5) 0.3557(3) 0.042(4) Uij ? . C
C17 0.4072(6) 0.7395(5) 0.0727(4) 0.053(4) Uij ? . C
N21 0.7045(3) 0.5830(3) 0.14319(22) 0.0249(24) Uij ? . N
N22 0.7250(3) 0.5799(3) 0.22024(23) 0.0257(23) Uij ? . N
C23 0.8354(4) 0.6228(4) 0.2567(3) 0.033(3) Uij ? . C
C24 0.8841(4) 0.6500(4) 0.2018(3) 0.036(3) Uij ? . C
C25 0.8009(4) 0.6260(4) 0.1320(3) 0.031(3) Uij ? . C
C26 0.8864(5) 0.6378(5) 0.3418(3) 0.049(4) Uij ? . C
C27 0.8058(5) 0.6408(5) 0.0537(4) 0.048(4) Uij ? . C
N31 0.6247(4) 0.3573(3) 0.2276(3) 0.033(3) Uij ? . N
N32 0.5652(3) 0.4317(3) 0.22120(22) 0.0250(24) Uij ? . N
C33 0.4581(4) 0.3778(4) 0.1993(3) 0.031(3) Uij ? . C
C34 0.4521(5) 0.2697(4) 0.1916(3) 0.041(4) Uij ? . C
C35 0.5579(5) 0.2589(4) 0.2100(3) 0.040(4) Uij ? . C
C36 0.3643(4) 0.4281(5) 0.1864(4) 0.044(4) Uij ? . C
C37 0.6030(6) 0.1619(5) 0.2122(4) 0.057(5) Uij ? . C
B40 0.2124(5) -0.0276(4) 0.2616(3) 0.023(3) Uij ? . B
C41 0.1138(4) -0.0077(4) 0.2971(3) 0.025(3) Uij ? . C
C42 0.0028(4) -0.0542(4) 0.2536(3) 0.026(3) Uij ? . C
C43 -0.0840(4) -0.0384(4) 0.2790(3) 0.028(3) Uij ? . C
C44 -0.0638(4) 0.0242(4) 0.3505(3) 0.031(3) Uij ? . C
C45 0.0445(4) 0.0686(4) 0.3953(3) 0.030(3) Uij ? . C
C46 0.1315(4) 0.0524(4) 0.3693(3) 0.027(3) Uij ? . C
C47 -0.2015(4) -0.0881(5) 0.2312(3) 0.036(3) Uij ? . C
C48 0.0703(5) 0.1397(5) 0.4713(3) 0.045(4) Uij ? . C
C51 0.2018(4) -0.1564(4) 0.2522(3) 0.021(3) Uij ? . C
C52 0.1703(4) -0.2240(4) 0.1817(3) 0.021(3) Uij ? . C
C53 0.1569(4) -0.3343(4) 0.1756(3) 0.023(3) Uij ? . C
C54 0.1747(4) -0.3801(4) 0.2410(3) 0.029(3) Uij ? . C
C55 0.2040(4) -0.3141(4) 0.3125(3) 0.028(3) Uij ? . C
C56 0.2168(4) -0.2056(4) 0.3176(3) 0.026(3) Uij ? . C
C57 0.1200(5) -0.4043(4) 0.0983(3) 0.033(3) Uij ? . C
C58 0.2203(5) -0.3631(5) 0.3834(3) 0.040(4) Uij ? . C
C61 0.1987(4) 0.0140(4) 0.1790(3) 0.023(3) Uij ? . C
C62 0.2679(4) -0.0026(4) 0.1345(3) 0.024(3) Uij ? . C
C63 0.2604(4) 0.0340(4) 0.0658(3) 0.027(3) Uij ? . C
C64 0.1829(4) 0.0899(4) 0.0377(3) 0.028(3) Uij ? . C
C65 0.1157(4) 0.1099(4) 0.0813(3) 0.026(3) Uij ? . C
C66 0.1243(4) 0.0729(4) 0.1502(3) 0.024(3) Uij ? . C
C67 0.3359(5) 0.0147(5) 0.0200(3) 0.039(3) Uij ? . C
C68 0.0357(4) 0.1753(4) 0.0546(3) 0.033(3) Uij ? . C
C71 0.3344(4) 0.0437(4) 0.3187(3) 0.024(3) Uij ? . C
C72 0.4258(4) 0.0040(4) 0.3488(3) 0.026(3) Uij ? . C
C73 0.5282(4) 0.0705(4) 0.3936(3) 0.031(3) Uij ? . C
C74 0.5421(4) 0.1795(4) 0.4106(3) 0.032(3) Uij ? . C
C75 0.4530(4) 0.2207(4) 0.3817(3) 0.028(3) Uij ? . C
C76 0.3524(4) 0.1552(4) 0.3363(3) 0.027(3) Uij ? . C
C77 0.6219(5) 0.0226(5) 0.4230(3) 0.042(4) Uij ? . C
C78 0.4662(5) 0.3384(4) 0.4028(3) 0.038(4) Uij ? . C
F41 -0.2121(3) -0.1328(3) 0.15902(19) 0.0502(21) Uij ? . F
F42 -0.2628(3) -0.0168(3) 0.22397(22) 0.0578(23) Uij ? . F
F43 -0.2518(3) -0.1650(3) 0.26121(23) 0.0573(25) Uij ? . F
F44 -0.0153(3) 0.1328(4) 0.49801(22) 0.076(3) Uij ? . F
F45 0.1497(3) 0.1180(3) 0.52716(19) 0.065(3) Uij ? . F
F46 0.1070(4) 0.2420(3) 0.46836(22) 0.072(3) Uij ? . F
F51 0.1014(5) -0.3566(3) 0.04015(21) 0.091(4) Uij ? . F
F52 0.0241(4) -0.4731(4) 0.0856(3) 0.115(4) Uij ? . F
F53 0.1845(5) -0.4618(5) 0.0902(3) 0.135(5) Uij ? . F
F54 0.1602(6) -0.4580(4) 0.3728(3) 0.146(5) Uij ? . F
F55 0.3197(4) -0.3598(6) 0.4179(3) 0.129(5) Uij ? . F
F56 0.1919(5) -0.3125(4) 0.4386(3) 0.100(4) Uij ? . F
F61 0.4263(3) -0.0071(4) 0.06146(23) 0.070(3) Uij ? . F
F62 0.2909(4) -0.0642(4) -0.0377(3) 0.106(4) Uij ? . F
F63 0.3724(4) 0.1000(4) -0.0075(3) 0.084(4) Uij ? . F
F64 -0.0021(3) 0.1645(3) -0.02223(18) 0.0452(20) Uij ? . F
F65 0.0806(3) 0.27977(24) 0.08183(20) 0.0472(21) Uij ? . F
F66 -0.0534(3) 0.1499(3) 0.07811(21) 0.0505(23) Uij ? . F
F71 0.6429(4) -0.0353(4) 0.36804(24) 0.082(3) Uij ? . F
F72 0.6023(4) -0.0475(4) 0.4681(3) 0.093(4) Uij ? . F
F73 0.7140(4) 0.0904(4) 0.4638(4) 0.132(4) Uij ? . F
F74 0.4672(4) 0.3668(3) 0.47437(20) 0.061(3) Uij ? . F
F75 0.5616(3) 0.3958(3) 0.3980(3) 0.071(3) Uij ? . F
F76 0.3874(3) 0.3730(3) 0.35711(21) 0.0613(24) Uij ? . F
C81 0.8496(8) 0.3423(8) 0.3963(5) 0.088(7) Uij ? . C
C82 0.9108(7) 0.3388(7) 0.3407(4) 0.074(6) Uij ? . C
O83 0.8472(3) 0.3531(3) 0.26704(23) 0.046(3) Uij ? . O
C84 0.8992(6) 0.3473(7) 0.2090(4) 0.072(6) Uij ? . C
C85 0.8223(6) 0.3459(5) 0.1324(4) 0.058(5) Uij ? . C
H1 0.423 0.543 -0.004 0.0346 Uiso ? . H
H10 0.657 0.564 0.309 0.0343 Uiso ? . H
H14 0.415 0.792 0.235 0.0477 Uiso ? . H
H16a 0.503 0.744 0.375 0.0526 Uiso ? . H
H16b 0.510 0.625 0.366 0.0526 Uiso ? . H
H16c 0.616 0.718 0.380 0.0526 Uiso ? . H
H17a 0.367 0.791 0.081 0.0682 Uiso ? . H
H17b 0.465 0.770 0.053 0.0682 Uiso ? . H
H17c 0.358 0.679 0.036 0.0682 Uiso ? . H
H24 0.961 0.679 0.210 0.0451 Uiso ? . H
H26a 0.964 0.670 0.356 0.0539 Uiso ? . H
H26b 0.853 0.683 0.367 0.0539 Uiso ? . H
H26c 0.875 0.570 0.358 0.0539 Uiso ? . H
H27a 0.880 0.672 0.056 0.0615 Uiso ? . H
H27b 0.779 0.573 0.020 0.0615 Uiso ? . H
H27c 0.760 0.687 0.035 0.0615 Uiso ? . H
H31 0.704 0.373 0.243 0.0437 Uiso ? . H
H34 0.386 0.213 0.177 0.0484 Uiso ? . H
H36a 0.296 0.374 0.171 0.0509 Uiso ? . H
H36b 0.372 0.473 0.234 0.0509 Uiso ? . H
H36c 0.365 0.471 0.147 0.0509 Uiso ? . H
H37a 0.544 0.099 0.198 0.0683 Uiso ? . H
H37b 0.645 0.161 0.177 0.0683 Uiso ? . H
H37c 0.650 0.165 0.264 0.0683 Uiso ? . H
H42 -0.013 -0.098 0.204 0.0357 Uiso ? . H
H44 -0.124 0.036 0.368 0.0444 Uiso ? . H
H46 0.206 0.083 0.402 0.0358 Uiso ? . H
H52 0.158 -0.194 0.135 0.0308 Uiso ? . H
H54 0.168 -0.455 0.237 0.0370 Uiso ? . H
H56 0.238 -0.162 0.368 0.0333 Uiso ? . H
H62 0.322 -0.041 0.153 0.0326 Uiso ? . H
H64 0.176 0.114 -0.010 0.0373 Uiso ? . H
H66 0.077 0.089 0.179 0.0329 Uiso ? . H
H72 0.418 -0.071 0.338 0.0351 Uiso ? . H
H74 0.612 0.225 0.441 0.0393 Uiso ? . H
H76 0.293 0.186 0.316 0.0372 Uiso ? . H
H81a 0.893 0.332 0.445 0.1061 Uiso ? . H
H81b 0.833 0.410 0.403 0.1061 Uiso ? . H
H81c 0.782 0.287 0.378 0.1061 Uiso ? . H
H82a 0.927 0.271 0.334 0.0877 Uiso ? . H
H82b 0.978 0.394 0.359 0.0877 Uiso ? . H
H84a 0.961 0.408 0.221 0.0912 Uiso ? . H
H84b 0.925 0.284 0.208 0.0912 Uiso ? . H
H85a 0.858 0.342 0.094 0.0750 Uiso ? . H
H85b 0.761 0.285 0.120 0.0750 Uiso ? . H
H85c 0.797 0.409 0.134 0.0750 Uiso ? . H

loop_
_atom_type_symbol
_atom_type_description
_atom_type_scat_dispersion_real
_atom_type_scat_dispersion_imag
_atom_type_scat_source
Pt ? -1.703 8.391 'International Tables Vol. IV Table 2.2B'
B ? 0.001 0.001 'International Tables Vol. IV Table 2.2B'
C ? 0.003 0.002 'International Tables Vol. IV Table 2.2B'
H ? 0.000 0.000 'International Tables Vol. IV Table 2.2B'
F ? 0.017 0.010 'International Tables Vol. IV Table 2.2B'
N ? 0.006 0.003 'International Tables Vol. IV Table 2.2B'
O ? 0.011 0.006 'International Tables Vol. IV Table 2.2B'

loop_
_geom_angle_atom_site_label_1
_geom_angle_atom_site_label_2
_geom_angle_atom_site_label_3
_geom_angle
_geom_angle_site_symmetry_1
_geom_angle_site_symmetry_2
_geom_angle_site_symmetry_3
_geom_angle_publ_flag
Pt(1)a Pt(1) N(11) 136.88(11) ? ? ? ?
Pt(1)a Pt(1) N(21) 137.58(11) ? ? ? ?
N(11) Pt(1) N(21) 85.52(16) ? ? ? ?
N(12) B(10) N(22) 108.6(4) ? ? ? ?
N(12) B(10) N(32) 109.9(4) ? ? ? ?
N(22) B(10) N(32) 108.9(4) ? ? ? ?
Pt(1) N(11) N(12) 121.6(3) ? ? ? ?
Pt(1) N(11) C(15) 130.4(3) ? ? ? ?
N(12) N(11) C(15) 107.9(4) ? ? ? ?
B(10) N(12) N(11) 121.2(4) ? ? ? ?
B(10) N(12) C(13) 130.1(4) ? ? ? ?
N(11) N(12) C(13) 108.6(4) ? ? ? ?
N(12) C(13) C(14) 107.7(4) ? ? ? ?
N(12) C(13) C(16) 122.4(5) ? ? ? ?
C(14) C(13) C(16) 129.9(5) ? ? ? ?
C(13) C(14) C(15) 106.7(5) ? ? ? ?
N(11) C(15) C(14) 109.1(5) ? ? ? ?
N(11) C(15) C(17) 121.3(5) ? ? ? ?
C(14) C(15) C(17) 129.6(5) ? ? ? ?
Pt(1) N(21) N(22) 122.7(3) ? ? ? ?
Pt(1) N(21) C(25) 128.7(3) ? ? ? ?
N(22) N(21) C(25) 107.9(4) ? ? ? ?
B(10) N(22) N(21) 120.3(4) ? ? ? ?
B(10) N(22) C(23) 130.4(4) ? ? ? ?
N(21) N(22) C(23) 108.1(4) ? ? ? ?
N(22) C(23) C(24) 108.1(5) ? ? ? ?
N(22) C(23) C(26) 123.0(5) ? ? ? ?
C(24) C(23) C(26) 128.9(5) ? ? ? ?
C(23) C(24) C(25) 106.7(5) ? ? ? ?
N(21) C(25) C(24) 109.1(5) ? ? ? ?
N(21) C(25) C(27) 120.9(5) ? ? ? ?
C(24) C(25) C(27) 130.0(5) ? ? ? ?
N(32) N(31) C(35) 110.8(4) ? ? ? ?
B(10) N(32) N(31) 118.2(4) ? ? ? ?
B(10) N(32) C(33) 134.1(4) ? ? ? ?
N(31) N(32) C(33) 106.5(4) ? ? ? ?
N(32) C(33) C(34) 108.5(5) ? ? ? ?
N(32) C(33) C(36) 124.6(5) ? ? ? ?
C(34) C(33) C(36) 126.9(5) ? ? ? ?
C(33) C(34) C(35) 107.4(5) ? ? ? ?
N(31) C(35) C(34) 106.8(5) ? ? ? ?
N(31) C(35) C(37) 121.5(5) ? ? ? ?
C(34) C(35) C(37) 131.6(5) ? ? ? ?
C(41) B(40) C(51) 105.7(4) ? ? ? ?
C(41) B(40) C(61) 110.9(4) ? ? ? ?
C(41) B(40) C(71) 110.8(4) ? ? ? ?
C(51) B(40) C(61) 112.1(4) ? ? ? ?
C(51) B(40) C(71) 112.6(4) ? ? ? ?
C(61) B(40) C(71) 104.7(4) ? ? ? ?
B(40) C(41) C(42) 119.5(4) ? ? ? ?
B(40) C(41) C(46) 124.8(4) ? ? ? ?
C(42) C(41) C(46) 115.6(4) ? ? ? ?
C(41) C(42) C(43) 122.5(4) ? ? ? ?
C(42) C(43) C(44) 120.5(5) ? ? ? ?
C(42) C(43) C(47) 121.4(5) ? ? ? ?
C(44) C(43) C(47) 118.1(5) ? ? ? ?
C(43) C(44) C(45) 118.2(5) ? ? ? ?
C(44) C(45) C(46) 121.0(5) ? ? ? ?
C(44) C(45) C(48) 120.1(5) ? ? ? ?
C(46) C(45) C(48) 118.9(5) ? ? ? ?
C(41) C(46) C(45) 122.1(5) ? ? ? ?
C(43) C(47) F(41) 113.1(4) ? ? ? ?
C(43) C(47) F(42) 112.1(5) ? ? ? ?
C(43) C(47) F(43) 112.9(5) ? ? ? ?
F(41) C(47) F(42) 106.3(4) ? ? ? ?
F(41) C(47) F(43) 105.9(4) ? ? ? ?
F(42) C(47) F(43) 106.0(4) ? ? ? ?
C(45) C(48) F(44) 113.8(5) ? ? ? ?
C(45) C(48) F(45) 112.3(5) ? ? ? ?
C(45) C(48) F(46) 112.3(5) ? ? ? ?
F(44) C(48) F(45) 105.5(5) ? ? ? ?
F(44) C(48) F(46) 106.8(5) ? ? ? ?
F(45) C(48) F(46) 105.5(5) ? ? ? ?
B(40) C(51) C(52) 123.8(4) ? ? ? ?
B(40) C(51) C(56) 120.3(4) ? ? ? ?
C(52) C(51) C(56) 115.7(4) ? ? ? ?
C(51) C(52) C(53) 122.3(4) ? ? ? ?
C(52) C(53) C(54) 120.6(4) ? ? ? ?
C(52) C(53) C(57) 120.4(4) ? ? ? ?
C(54) C(53) C(57) 119.0(4) ? ? ? ?
C(53) C(54) C(55) 118.2(5) ? ? ? ?
C(54) C(55) C(56) 120.6(4) ? ? ? ?
C(54) C(55) C(58) 118.6(5) ? ? ? ?
C(56) C(55) C(58) 120.8(5) ? ? ? ?
C(51) C(56) C(55) 122.5(4) ? ? ? ?
C(53) C(57) F(51) 115.4(5) ? ? ? ?
C(53) C(57) F(52) 111.7(5) ? ? ? ?
C(53) C(57) F(53) 113.7(5) ? ? ? ?
F(51) C(57) F(52) 102.6(5) ? ? ? ?
F(51) C(57) F(53) 108.0(5) ? ? ? ?
F(52) C(57) F(53) 104.3(6) ? ? ? ?
C(55) C(58) F(54) 114.3(5) ? ? ? ?
C(55) C(58) F(55) 114.1(5) ? ? ? ?
C(55) C(58) F(56) 113.2(5) ? ? ? ?
F(54) C(58) F(55) 109.9(6) ? ? ? ?
F(54) C(58) F(56) 102.2(6) ? ? ? ?
F(55) C(58) F(56) 101.9(5) ? ? ? ?
B(40) C(61) C(62) 121.2(4) ? ? ? ?
B(40) C(61) C(66) 123.3(4) ? ? ? ?
C(62) C(61) C(66) 115.4(4) ? ? ? ?
C(61) C(62) C(63) 122.5(4) ? ? ? ?
C(62) C(63) C(64) 120.5(5) ? ? ? ?
C(62) C(63) C(67) 121.0(5) ? ? ? ?
C(64) C(63) C(67) 118.6(5) ? ? ? ?
C(63) C(64) C(65) 118.3(4) ? ? ? ?
C(64) C(65) C(66) 120.7(5) ? ? ? ?
C(64) C(65) C(68) 119.4(4) ? ? ? ?
C(66) C(65) C(68) 119.9(5) ? ? ? ?
C(61) C(66) C(65) 122.6(5) ? ? ? ?
C(63) C(67) F(61) 113.3(5) ? ? ? ?
C(63) C(67) F(62) 113.7(5) ? ? ? ?
C(63) C(67) F(63) 112.0(5) ? ? ? ?
F(61) C(67) F(62) 105.3(5) ? ? ? ?
F(61) C(67) F(63) 104.3(5) ? ? ? ?
F(62) C(67) F(63) 107.7(5) ? ? ? ?
C(65) C(68) F(64) 113.1(4) ? ? ? ?
C(65) C(68) F(65) 112.3(4) ? ? ? ?
C(65) C(68) F(66) 112.3(4) ? ? ? ?
F(64) C(68) F(65) 106.4(4) ? ? ? ?
F(64) C(68) F(66) 106.2(4) ? ? ? ?
F(65) C(68) F(66) 106.0(4) ? ? ? ?
B(40) C(71) C(72) 125.5(4) ? ? ? ?
B(40) C(71) C(76) 118.7(4) ? ? ? ?
C(72) C(71) C(76) 115.7(4) ? ? ? ?
C(71) C(72) C(73) 122.0(5) ? ? ? ?
C(72) C(73) C(74) 120.5(5) ? ? ? ?
C(72) C(73) C(77) 119.0(5) ? ? ? ?
C(74) C(73) C(77) 120.5(5) ? ? ? ?
C(73) C(74) C(75) 118.6(5) ? ? ? ?
C(74) C(75) C(76) 120.9(5) ? ? ? ?
C(74) C(75) C(78) 118.8(5) ? ? ? ?
C(76) C(75) C(78) 120.2(5) ? ? ? ?
C(71) C(76) C(75) 122.3(5) ? ? ? ?
C(73) C(77) F(71) 113.5(5) ? ? ? ?
C(73) C(77) F(72) 113.0(5) ? ? ? ?
C(73) C(77) F(73) 114.8(5) ? ? ? ?
F(71) C(77) F(72) 101.9(5) ? ? ? ?
F(71) C(77) F(73) 107.4(5) ? ? ? ?
F(72) C(77) F(73) 105.1(6) ? ? ? ?
C(75) C(78) F(74) 112.5(4) ? ? ? ?
C(75) C(78) F(75) 111.9(5) ? ? ? ?
C(75) C(78) F(76) 113.3(4) ? ? ? ?
F(74) C(78) F(75) 105.8(5) ? ? ? ?
F(74) C(78) F(76) 107.0(5) ? ? ? ?
F(75) C(78) F(76) 105.8(5) ? ? ? ?
C(47) F(41) F(42) 36.9(3) ? ? ? ?
C(47) F(41) F(43) 37.0(3) ? ? ? ?
F(42) F(41) F(43) 59.92(17) ? ? ? ?
C(47) F(42) F(41) 36.8(3) ? ? ? ?
C(47) F(42) F(43) 36.9(3) ? ? ? ?
F(41) F(42) F(43) 59.77(17) ? ? ? ?
C(47) F(43) F(41) 37.1(3) ? ? ? ?
C(47) F(43) F(42) 37.1(3) ? ? ? ?
F(41) F(43) F(42) 60.31(17) ? ? ? ?
C(48) F(44) F(45) 37.4(3) ? ? ? ?
C(48) F(44) F(46) 36.7(3) ? ? ? ?
F(45) F(44) F(46) 59.88(20) ? ? ? ?
C(48) F(45) F(44) 37.1(3) ? ? ? ?
C(48) F(45) F(46) 37.2(3) ? ? ? ?
F(44) F(45) F(46) 60.36(21) ? ? ? ?
C(48) F(46) F(44) 36.6(3) ? ? ? ?
C(48) F(46) F(45) 37.4(3) ? ? ? ?
F(44) F(46) F(45) 59.76(20) ? ? ? ?
C(57) F(51) F(52) 39.4(3) ? ? ? ?
C(57) F(51) F(53) 35.8(3) ? ? ? ?
F(52) F(51) F(53) 59.9(3) ? ? ? ?
C(57) F(52) F(51) 38.0(3) ? ? ? ?
C(57) F(52) F(53) 37.0(3) ? ? ? ?
F(51) F(52) F(53) 60.8(3) ? ? ? ?
C(57) F(53) F(51) 36.2(3) ? ? ? ?
C(57) F(53) F(52) 38.8(3) ? ? ? ?
F(51) F(53) F(52) 59.3(3) ? ? ? ?
C(58) F(54) F(55) 34.8(4) ? ? ? ?
C(58) F(54) F(56) 39.8(4) ? ? ? ?
F(55) F(54) F(56) 58.6(3) ? ? ? ?
C(58) F(55) F(54) 35.3(4) ? ? ? ?
C(58) F(55) F(56) 40.3(4) ? ? ? ?
F(54) F(55) F(56) 59.4(3) ? ? ? ?
C(58) F(56) F(54) 38.1(3) ? ? ? ?
C(58) F(56) F(55) 37.9(3) ? ? ? ?
F(54) F(56) F(55) 62.0(3) ? ? ? ?
C(67) F(61) F(62) 37.0(3) ? ? ? ?
C(67) F(61) F(63) 38.0(3) ? ? ? ?
F(62) F(61) F(63) 61.1(3) ? ? ? ?
C(67) F(62) F(61) 37.7(3) ? ? ? ?
C(67) F(62) F(63) 36.6(3) ? ? ? ?
F(61) F(62) F(63) 59.65(21) ? ? ? ?
C(67) F(63) F(61) 37.8(3) ? ? ? ?
C(67) F(63) F(62) 35.7(3) ? ? ? ?
F(61) F(63) F(62) 59.25(23) ? ? ? ?
C(68) F(64) F(65) 36.9(3) ? ? ? ?
C(68) F(64) F(66) 37.0(3) ? ? ? ?
F(65) F(64) F(66) 60.05(16) ? ? ? ?
C(68) F(65) F(64) 36.6(3) ? ? ? ?
C(68) F(65) F(66) 37.0(3) ? ? ? ?
F(64) F(65) F(66) 59.89(16) ? ? ? ?
C(68) F(66) F(64) 36.8(3) ? ? ? ?
C(68) F(66) F(65) 37.0(3) ? ? ? ?
F(64) F(66) F(65) 60.06(16) ? ? ? ?
C(77) F(71) F(72) 39.3(3) ? ? ? ?
C(77) F(71) F(73) 36.0(3) ? ? ? ?
F(72) F(71) F(73) 60.2(3) ? ? ? ?
C(77) F(72) F(71) 38.8(3) ? ? ? ?
C(77) F(72) F(73) 36.9(3) ? ? ? ?
F(71) F(72) F(73) 61.1(3) ? ? ? ?
C(77) F(73) F(71) 36.6(3) ? ? ? ?
C(77) F(73) F(72) 38.0(4) ? ? ? ?
F(71) F(73) F(72) 58.74(23) ? ? ? ?
C(78) F(74) F(75) 37.5(3) ? ? ? ?
C(78) F(74) F(76) 36.6(3) ? ? ? ?
F(75) F(74) F(76) 60.09(19) ? ? ? ?
C(78) F(75) F(74) 36.8(3) ? ? ? ?
C(78) F(75) F(76) 36.9(3) ? ? ? ?
F(74) F(75) F(76) 60.06(19) ? ? ? ?
C(78) F(76) F(74) 36.4(3) ? ? ? ?
C(78) F(76) F(75) 37.4(3) ? ? ? ?
F(74) F(76) F(75) 59.86(19) ? ? ? ?
C(81) C(82) O(83) 110.8(6) ? ? ? ?
C(82) O(83) C(84) 114.5(5) ? ? ? ?
O(83) C(84) C(85) 111.2(6) ? ? ? ?

loop_
_geom_bond_atom_site_label_1
_geom_bond_atom_site_label_2
_geom_bond_distance
_geom_bond_site_symmetry_1
_geom_bond_site_symmetry_2
_geom_bond_publ_flag
Pt(1) Pt(1)a 2.5411(4) ? ? ?
Pt(1) N(11) 2.006(4) ? ? ?
Pt(1) N(21) 2.005(4) ? ? ?
B(10) N(12) 1.514(7) ? ? ?
B(10) N(22) 1.531(7) ? ? ?
B(10) N(32) 1.582(7) ? ? ?
N(11) N(12) 1.377(6) ? ? ?
N(11) C(15) 1.334(7) ? ? ?
N(12) C(13) 1.357(6) ? ? ?
C(13) C(14) 1.383(8) ? ? ?
C(13) C(16) 1.487(8) ? ? ?
C(14) C(15) 1.386(8) ? ? ?
C(15) C(17) 1.501(8) ? ? ?
N(21) N(22) 1.368(6) ? ? ?
N(21) C(25) 1.347(6) ? ? ?
N(22) C(23) 1.368(6) ? ? ?
C(23) C(24) 1.373(8) ? ? ?
C(23) C(26) 1.486(8) ? ? ?
C(24) C(25) 1.379(8) ? ? ?
C(25) C(27) 1.485(8) ? ? ?
N(31) N(32) 1.362(6) ? ? ?
N(31) C(35) 1.340(7) ? ? ?
N(32) C(33) 1.349(6) ? ? ?
C(33) C(34) 1.388(8) ? ? ?
C(33) C(36) 1.483(8) ? ? ?
C(34) C(35) 1.368(9) ? ? ?
C(35) C(37) 1.507(9) ? ? ?
B(40) C(41) 1.650(7) ? ? ?
B(40) C(51) 1.645(7) ? ? ?
B(40) C(61) 1.640(7) ? ? ?
B(40) C(71) 1.650(7) ? ? ?
C(41) C(42) 1.407(7) ? ? ?
C(41) C(46) 1.395(7) ? ? ?
C(42) C(43) 1.386(7) ? ? ?
C(43) C(44) 1.390(7) ? ? ?
C(43) C(47) 1.496(7) ? ? ?
C(44) C(45) 1.381(8) ? ? ?
C(45) C(46) 1.394(7) ? ? ?
C(45) C(48) 1.496(8) ? ? ?
C(47) F(41) 1.343(7) ? ? ?
C(47) F(42) 1.345(6) ? ? ?
C(47) F(43) 1.338(7) ? ? ?
C(48) F(44) 1.330(7) ? ? ?
C(48) F(45) 1.340(7) ? ? ?
C(48) F(46) 1.334(8) ? ? ?
C(51) C(52) 1.386(6) ? ? ?
C(51) C(56) 1.406(7) ? ? ?
C(52) C(53) 1.403(7) ? ? ?
C(53) C(54) 1.381(7) ? ? ?
C(53) C(57) 1.491(7) ? ? ?
C(54) C(55) 1.392(7) ? ? ?
C(55) C(56) 1.382(7) ? ? ?
C(55) C(58) 1.493(7) ? ? ?
C(57) F(51) 1.283(7) ? ? ?
C(57) F(52) 1.321(7) ? ? ?
C(57) F(53) 1.269(7) ? ? ?
C(58) F(54) 1.281(7) ? ? ?
C(58) F(55) 1.263(7) ? ? ?
C(58) F(56) 1.330(8) ? ? ?
C(61) C(62) 1.409(7) ? ? ?
C(61) C(66) 1.389(7) ? ? ?
C(62) C(63) 1.381(7) ? ? ?
C(63) C(64) 1.387(7) ? ? ?
C(63) C(67) 1.505(7) ? ? ?
C(64) C(65) 1.386(7) ? ? ?
C(65) C(66) 1.386(7) ? ? ?
C(65) C(68) 1.498(7) ? ? ?
C(67) F(61) 1.319(7) ? ? ?
C(67) F(62) 1.297(7) ? ? ?
C(67) F(63) 1.325(7) ? ? ?
C(68) F(64) 1.334(6) ? ? ?
C(68) F(65) 1.343(6) ? ? ?
C(68) F(66) 1.342(6) ? ? ?
C(71) C(72) 1.398(7) ? ? ?
C(71) C(76) 1.411(7) ? ? ?
C(72) C(73) 1.396(7) ? ? ?
C(73) C(74) 1.386(8) ? ? ?
C(73) C(77) 1.485(8) ? ? ?
C(74) C(75) 1.380(8) ? ? ?
C(75) C(76) 1.379(7) ? ? ?
C(75) C(78) 1.505(7) ? ? ?
C(77) F(71) 1.318(7) ? ? ?
C(77) F(72) 1.333(8) ? ? ?
C(77) F(73) 1.299(7) ? ? ?
C(78) F(74) 1.320(7) ? ? ?
C(78) F(75) 1.342(7) ? ? ?
C(78) F(76) 1.326(7) ? ? ?
F(41) F(42) 2.151(5) ? ? ?
F(41) F(43) 2.140(5) ? ? ?
F(42) F(43) 2.143(5) ? ? ?
F(44) F(45) 2.125(6) ? ? ?
F(44) F(46) 2.138(6) ? ? ?
F(45) F(46) 2.128(6) ? ? ?
F(51) F(52) 2.032(7) ? ? ?
F(51) F(53) 2.064(7) ? ? ?
F(52) F(53) 2.045(8) ? ? ?
F(54) F(55) 2.083(8) ? ? ?
F(54) F(56) 2.031(8) ? ? ?
F(55) F(56) 2.014(7) ? ? ?
F(61) F(62) 2.079(6) ? ? ?
F(61) F(63) 2.087(6) ? ? ?
F(62) F(63) 2.117(7) ? ? ?
F(64) F(65) 2.144(4) ? ? ?
F(64) F(66) 2.140(5) ? ? ?
F(65) F(66) 2.144(5) ? ? ?
F(71) F(72) 2.059(6) ? ? ?
F(71) F(73) 2.109(7) ? ? ?
F(72) F(73) 2.089(8) ? ? ?
F(74) F(75) 2.122(6) ? ? ?
F(74) F(76) 2.127(5) ? ? ?
F(75) F(76) 2.127(6) ? ? ?
C(81) C(82) 1.464(12) ? ? ?
C(82) O(83) 1.428(8) ? ? ?
O(83) C(84) 1.416(8) ? ? ?
C(84) C(85) 1.473(11) ? ? ?

loop_
_geom_contact_atom_site_label_1
_geom_contact_atom_site_label_2
_geom_contact_distance
_geom_contact_site_symmetry_1
_geom_contact_site_symmetry_2
_geom_contact_publ_flag
? ? ? ? ? ?

loop_
_geom_torsion_atom_site_label_1
_geom_torsion_atom_site_label_2
_geom_torsion_atom_site_label_3
_geom_torsion_atom_site_label_4
_geom_torsion
_geom_torsion_site_symmetry_1
_geom_torsion_site_symmetry_2
_geom_torsion_site_symmetry_3
_geom_torsion_site_symmetry_4
_geom_torsion_publ_flag
? ? ? ? ? ? ? ? ? ?
